data_2017691
loop_
_publ_author_name
'Arfaoui, Youssef'
'Kouass, Salah'
'Salah, Nesrine'
'Ben Akacha, Azaiez'
'Guesmi, Abderrahmen'

_publ_section_title
;
 Ethyl
 3-[1-(5,5-dimethyl-2-oxo-1,3,2-dioxaphosphorin-2-yl)propan-2-ylidene]carbazate:
 a combined X-ray and density functional theory (DFT) study
;
_journal_coeditor_code DN3143
_journal_issue 7
_journal_name_full 'Acta Crystallographica Section C'
_journal_page_first o353
_journal_page_last o355
_journal_paper_doi 10.1107/S0108270110020688
_journal_volume 66
_journal_year 2010
_chemical_formula_iupac 'C11 H21 N2 O5 P'
_chemical_formula_moiety 'C11 H21 N2 O5 P'
_chemical_formula_sum 'C11 H21 N2 O5 P'
_chemical_formula_weight 292.27
_chemical_melting_point 458
_chemical_name_systematic
;
ethyl
3-[1-(5,5-dimethyl-2-oxo-1,3,2-dioxaphosphorin-2-yl)propan-2-ylidene]carbazate
;
_space_group_IT_number 4
_symmetry_cell_setting monoclinic
_symmetry_space_group_name_Hall 'P 2yb'
_symmetry_space_group_name_H-M 'P 1 21 1'
_atom_sites_solution_hydrogens geom
_atom_sites_solution_primary direct
_atom_sites_solution_secondary difmap
_audit_creation_method SHELXL97
_cell_angle_alpha 90.00
_cell_angle_beta 98.78(2)
_cell_angle_gamma 90.00
_cell_formula_units_Z 2
_cell_length_a 7.235(2)
_cell_length_b 10.823(4)
_cell_length_c 9.545(3)
_cell_measurement_reflns_used 25
_cell_measurement_temperature 293(2)
_cell_measurement_theta_max 14.71
_cell_measurement_theta_min 10.93
_cell_volume 738.7(4)
_computing_cell_refinement 'CAD-4 EXPRESS (Enraf--Nonius, 1995)'
_computing_data_collection 'CAD-4 EXPRESS (Enraf--Nonius, 1995)'
_computing_data_reduction 'XCAD4 (Harms & Wocadlo, 1995)'
_computing_molecular_graphics 'DIAMOND (Brandenburg, 1998)'
_computing_publication_material 'WinGX (Farrugia, 1999)'
_computing_structure_refinement 'SHELXL97 (Sheldrick, 2008)'
_computing_structure_solution 'SHELXS97 (Sheldrick, 2008)'
_diffrn_ambient_temperature 293(2)
_diffrn_measured_fraction_theta_full 0.999
_diffrn_measured_fraction_theta_max 0.999
_diffrn_measurement_device_type 'Enraf--Nonius CAD-4'
_diffrn_measurement_method \w/2\q
_diffrn_radiation_monochromator graphite
_diffrn_radiation_source 'fine-focus sealed tube'
_diffrn_radiation_type MoK\a
_diffrn_radiation_wavelength 0.71073
_diffrn_reflns_av_R_equivalents 0.0246
_diffrn_reflns_av_sigmaI/netI 0.0213
_diffrn_reflns_limit_h_max 2
_diffrn_reflns_limit_h_min -9
_diffrn_reflns_limit_k_max 13
_diffrn_reflns_limit_k_min -1
_diffrn_reflns_limit_l_max 12
_diffrn_reflns_limit_l_min -12
_diffrn_reflns_number 2510
_diffrn_reflns_theta_full 26.97
_diffrn_reflns_theta_max 26.97
_diffrn_reflns_theta_min 2.16
_diffrn_standards_decay_% 1
_diffrn_standards_interval_time 120
_diffrn_standards_number 2
_exptl_absorpt_coefficient_mu 0.203
_exptl_absorpt_correction_T_max 0.9397
_exptl_absorpt_correction_T_min 0.8791
_exptl_absorpt_correction_type psi-scan
_exptl_absorpt_process_details '(North <i>et al.</i>,  1968)'
_exptl_crystal_colour colourless
_exptl_crystal_density_diffrn 1.314
_exptl_crystal_density_method 'not measured'
_exptl_crystal_description parallelipiped
_exptl_crystal_F_000 312
_exptl_crystal_size_max 0.30
_exptl_crystal_size_mid 0.20
_exptl_crystal_size_min 0.18
_refine_diff_density_max 0.243
_refine_diff_density_min -0.115
_refine_ls_extinction_method none
_refine_ls_goodness_of_fit_ref 1.081
_refine_ls_hydrogen_treatment constr
_refine_ls_matrix_type full
_refine_ls_number_parameters 176
_refine_ls_number_reflns 1697
_refine_ls_number_restraints 1
_refine_ls_restrained_S_all 1.080
_refine_ls_R_factor_all 0.0306
_refine_ls_R_factor_gt 0.0280
_refine_ls_shift/su_max 0.004
_refine_ls_shift/su_mean 0.001
_refine_ls_structure_factor_coef Fsqd
_refine_ls_weighting_details 'calc w = 1/[\s^2^(Fo^2^)+(0.0472P)^2^+0.0725P] where P=(Fo^2^+2Fc^2^)/3'
_refine_ls_weighting_scheme calc
_refine_ls_wR_factor_gt 0.0785
_refine_ls_wR_factor_ref 0.0802
_reflns_number_gt 1601
_reflns_number_total 1697
_reflns_threshold_expression I>2\s(I)
_cod_data_source_file dn3143.cif
_cod_data_source_block I
_cod_original_sg_symbol_H-M 'P 21'
_cod_database_code 2017691
_cod_database_fobs_code 2017691

loop_
_symmetry_equiv_pos_as_xyz
'x, y, z'
'-x, y+1/2, -z'

loop_
_atom_site_type_symbol
_atom_site_label
_atom_site_fract_x
_atom_site_fract_y
_atom_site_fract_z
_atom_site_U_iso_or_equiv
_atom_site_adp_type
_atom_site_calc_flag
_atom_site_refinement_flags
_atom_site_occupancy
_atom_site_disorder_assembly
_atom_site_disorder_group
P P1 0.04992(7) 0.66630(5) 0.30691(5) 0.03698(14) Uani d . 1 . .
O O1 0.2095(2) 0.58971(19) 0.37039(17) 0.0512(4) Uani d . 1 . .
O O2 -0.1425(2) 0.60535(15) 0.32494(18) 0.0463(4) Uani d . 1 . .
O O3 0.0527(2) 0.79856(15) 0.37721(18) 0.0450(4) Uani d . 1 . .
O O4 0.5594(2) 0.40053(18) 0.20640(19) 0.0526(4) Uani d . 1 . .
O O5 0.4282(3) 0.3386(2) -0.0138(2) 0.0663(6) Uani d . 1 . .
N N1 0.1249(3) 0.4844(2) 0.0193(2) 0.0450(4) Uani d . 1 . .
N N2 0.2948(3) 0.48799(19) 0.1106(2) 0.0435(4) Uani d . 1 . .
H H2 0.3022 0.5199 0.1941 0.052 Uiso d R 1 . .
C C1 0.0543(3) 0.6900(2) 0.1198(2) 0.0419(5) Uani d . 1 . .
H H11 -0.0368 0.7531 0.0857 0.050 Uiso calc R 1 . .
H H12 0.1766 0.7212 0.1080 0.050 Uiso calc R 1 . .
C C2 0.0134(3) 0.5756(2) 0.0279(2) 0.0425(5) Uani d . 1 . .
C C3 -0.1740(4) 0.5703(4) -0.0685(3) 0.0642(8) Uani d . 1 . .
H H31 -0.1777 0.4990 -0.1287 0.096 Uiso calc R 1 . .
H H32 -0.1901 0.6436 -0.1258 0.096 Uiso calc R 1 . .
H H33 -0.2727 0.5650 -0.0120 0.096 Uiso calc R 1 . .
C C4 -0.3132(3) 0.6803(2) 0.3199(2) 0.0443(5) Uani d . 1 . .
H H41 -0.4110 0.6304 0.3506 0.053 Uiso calc R 1 . .
H H42 -0.3556 0.7060 0.2230 0.053 Uiso calc R 1 . .
C C5 -0.1215(3) 0.8707(2) 0.3669(3) 0.0425(5) Uani d . 1 . .
H H51 -0.1590 0.8972 0.2697 0.051 Uiso calc R 1 . .
H H52 -0.0997 0.9439 0.4257 0.051 Uiso calc R 1 . .
C C6 -0.2789(3) 0.7943(2) 0.4145(2) 0.0407(5) Uani d . 1 . .
C C7 -0.2287(4) 0.7563(3) 0.5707(3) 0.0553(6) Uani d . 1 . .
H H71 -0.1170 0.7071 0.5826 0.083 Uiso calc R 1 . .
H H72 -0.3295 0.7091 0.5985 0.083 Uiso calc R 1 . .
H H73 -0.2082 0.8290 0.6287 0.083 Uiso calc R 1 . .
C C8 -0.4577(3) 0.8739(3) 0.3927(3) 0.0593(7) Uani d . 1 . .
H H81 -0.4883 0.8957 0.2944 0.089 Uiso calc R 1 . .
H H82 -0.4372 0.9476 0.4488 0.089 Uiso calc R 1 . .
H H83 -0.5591 0.8278 0.4213 0.089 Uiso calc R 1 . .
C C9 0.4263(3) 0.4013(2) 0.0900(3) 0.0435(5) Uani d . 1 . .
C C10 0.7240(4) 0.3234(3) 0.2004(4) 0.0601(7) Uani d . 1 . .
H H101 0.8297 0.3575 0.2632 0.072 Uiso calc R 1 . .
H H102 0.7540 0.3248 0.1048 0.072 Uiso calc R 1 . .
C C11 0.6942(4) 0.1934(3) 0.2420(4) 0.0666(8) Uani d . 1 . .
H H111 0.5931 0.1581 0.1777 0.100 Uiso calc R 1 . .
H H112 0.6642 0.1915 0.3366 0.100 Uiso calc R 1 . .
H H113 0.8062 0.1465 0.2387 0.100 Uiso calc R 1 . .

loop_
_atom_site_aniso_label
_atom_site_aniso_U_11
_atom_site_aniso_U_22
_atom_site_aniso_U_33
_atom_site_aniso_U_12
_atom_site_aniso_U_13
_atom_site_aniso_U_23
P1 0.0396(3) 0.0336(2) 0.0381(2) 0.0033(2) 0.00702(18) 0.0009(2)
O1 0.0562(9) 0.0549(11) 0.0418(8) 0.0180(9) 0.0048(7) 0.0047(8)
O2 0.0500(9) 0.0334(8) 0.0581(9) -0.0038(7) 0.0167(7) -0.0024(7)
O3 0.0373(8) 0.0398(9) 0.0581(10) -0.0031(7) 0.0078(7) -0.0106(8)
O4 0.0444(9) 0.0505(10) 0.0607(10) 0.0121(8) 0.0005(8) -0.0136(8)
O5 0.0813(14) 0.0668(13) 0.0508(10) 0.0173(12) 0.0104(10) -0.0181(10)
N1 0.0485(10) 0.0453(11) 0.0391(9) -0.0004(9) 0.0005(8) -0.0030(8)
N2 0.0430(10) 0.0424(10) 0.0433(9) 0.0050(8) 0.0013(7) -0.0089(8)
C1 0.0489(11) 0.0360(12) 0.0411(10) 0.0065(9) 0.0075(9) 0.0086(9)
C2 0.0455(11) 0.0460(12) 0.0356(10) 0.0008(10) 0.0042(9) 0.0058(10)
C3 0.0575(15) 0.077(2) 0.0529(14) 0.0089(15) -0.0096(12) 0.0019(15)
C4 0.0416(10) 0.0441(13) 0.0473(11) -0.0037(11) 0.0068(8) -0.0015(11)
C5 0.0423(11) 0.0329(10) 0.0532(12) 0.0011(9) 0.0102(9) -0.0050(10)
C6 0.0368(10) 0.0420(11) 0.0433(11) 0.0016(9) 0.0058(8) -0.0025(10)
C7 0.0557(14) 0.0698(18) 0.0411(12) 0.0024(14) 0.0096(10) -0.0017(13)
C8 0.0411(12) 0.0623(17) 0.0737(17) 0.0114(12) 0.0066(11) -0.0088(14)
C9 0.0501(12) 0.0351(10) 0.0466(12) -0.0003(9) 0.0114(9) -0.0047(9)
C10 0.0430(12) 0.0492(14) 0.089(2) 0.0095(12) 0.0132(13) -0.0062(14)
C11 0.0610(16) 0.0549(18) 0.084(2) 0.0131(13) 0.0102(14) 0.0054(15)

loop_
_atom_type_symbol
_atom_type_description
_atom_type_scat_dispersion_real
_atom_type_scat_dispersion_imag
_atom_type_scat_source
C C 0.0033 0.0016 'International Tables Vol C Tables 4.2.6.8 and 6.1.1.4'
H H 0.0000 0.0000 'International Tables Vol C Tables 4.2.6.8 and 6.1.1.4'
N N 0.0061 0.0033 'International Tables Vol C Tables 4.2.6.8 and 6.1.1.4'
O O 0.0106 0.0060 'International Tables Vol C Tables 4.2.6.8 and 6.1.1.4'
P P 0.1023 0.0942 'International Tables Vol C Tables 4.2.6.8 and 6.1.1.4'

loop_
_geom_angle_atom_site_label_1
_geom_angle_atom_site_label_2
_geom_angle_atom_site_label_3
_geom_angle_site_symmetry_1
_geom_angle_site_symmetry_3
_geom_angle
_geom_angle_publ_flag
O1 P1 O2 . . 111.71(10) ?
O1 P1 O3 . . 112.11(10) ?
O2 P1 O3 . . 106.71(9) ?
O1 P1 C1 . . 110.78(10) ?
O2 P1 C1 . . 108.43(10) ?
O3 P1 C1 . . 106.86(10) ?
C4 O2 P1 . . 121.16(14) ?
C5 O3 P1 . . 119.76(13) ?
C9 O4 C10 . . 116.9(2) ?
C2 N1 N2 . . 116.1(2) ?
C9 N2 N1 . . 117.09(19) ?
C9 N2 H2 . . 117.4 ?
N1 N2 H2 . . 120.9 ?
C2 C1 P1 . . 115.04(15) ?
C2 C1 H11 . . 108.5 ?
P1 C1 H11 . . 108.5 ?
C2 C1 H12 . . 108.5 ?
P1 C1 H12 . . 108.5 ?
H11 C1 H12 . . 107.5 ?
N1 C2 C3 . . 116.4(2) ?
N1 C2 C1 . . 126.4(2) ?
C3 C2 C1 . . 117.2(2) ?
C2 C3 H31 . . 109.5 ?
C2 C3 H32 . . 109.5 ?
H31 C3 H32 . . 109.5 ?
C2 C3 H33 . . 109.5 ?
H31 C3 H33 . . 109.5 ?
H32 C3 H33 . . 109.5 ?
O2 C4 C6 . . 111.48(17) ?
O2 C4 H41 . . 109.3 ?
C6 C4 H41 . . 109.3 ?
O2 C4 H42 . . 109.3 ?
C6 C4 H42 . . 109.3 ?
H41 C4 H42 . . 108.0 ?
O3 C5 C6 . . 111.23(19) ?
O3 C5 H51 . . 109.4 ?
C6 C5 H51 . . 109.4 ?
O3 C5 H52 . . 109.4 ?
C6 C5 H52 . . 109.4 ?
H51 C5 H52 . . 108.0 ?
C4 C6 C5 . . 108.76(18) ?
C4 C6 C7 . . 110.5(2) ?
C5 C6 C7 . . 110.9(2) ?
C4 C6 C8 . . 108.29(19) ?
C5 C6 C8 . . 107.8(2) ?
C7 C6 C8 . . 110.5(2) ?
C6 C7 H71 . . 109.5 ?
C6 C7 H72 . . 109.5 ?
H71 C7 H72 . . 109.5 ?
C6 C7 H73 . . 109.5 ?
H71 C7 H73 . . 109.5 ?
H72 C7 H73 . . 109.5 ?
C6 C8 H81 . . 109.5 ?
C6 C8 H82 . . 109.5 ?
H81 C8 H82 . . 109.5 ?
C6 C8 H83 . . 109.5 ?
H81 C8 H83 . . 109.5 ?
H82 C8 H83 . . 109.5 ?
O5 C9 O4 . . 125.2(2) ?
O5 C9 N2 . . 126.8(2) ?
O4 C9 N2 . . 107.97(19) ?
O4 C10 C11 . . 112.2(2) ?
O4 C10 H101 . . 109.2 ?
C11 C10 H101 . . 109.2 ?
O4 C10 H102 . . 109.2 ?
C11 C10 H102 . . 109.2 ?
H101 C10 H102 . . 107.9 ?
C10 C11 H111 . . 109.5 ?
C10 C11 H112 . . 109.5 ?
H111 C11 H112 . . 109.5 ?
C10 C11 H113 . . 109.5 ?
H111 C11 H113 . . 109.5 ?
H112 C11 H113 . . 109.5 ?

loop_
_geom_bond_atom_site_label_1
_geom_bond_atom_site_label_2
_geom_bond_site_symmetry_2
_geom_bond_distance
_geom_bond_publ_flag
P1 O1 . 1.4745(18) ?
P1 O2 . 1.5736(17) ?
P1 O3 . 1.5797(18) ?
P1 C1 . 1.810(2) ?
O2 C4 . 1.472(3) ?
O3 C5 . 1.473(3) ?
O4 C9 . 1.354(3) ?
O4 C10 . 1.463(3) ?
O5 C9 . 1.203(3) ?
N1 C2 . 1.286(3) ?
N1 N2 . 1.394(3) ?
N2 C9 . 1.372(3) ?
N2 H2 . 0.8621 ?
C1 C2 . 1.520(3) ?
C1 H11 . 0.9700 ?
C1 H12 . 0.9700 ?
C2 C3 . 1.519(3) ?
C3 H31 . 0.9600 ?
C3 H32 . 0.9600 ?
C3 H33 . 0.9600 ?
C4 C6 . 1.528(3) ?
C4 H41 . 0.9700 ?
C4 H42 . 0.9700 ?
C5 C6 . 1.531(3) ?
C5 H51 . 0.9700 ?
C5 H52 . 0.9700 ?
C6 C7 . 1.536(3) ?
C6 C8 . 1.541(3) ?
C7 H71 . 0.9600 ?
C7 H72 . 0.9600 ?
C7 H73 . 0.9600 ?
C8 H81 . 0.9600 ?
C8 H82 . 0.9600 ?
C8 H83 . 0.9600 ?
C10 C11 . 1.487(4) ?
C10 H101 . 0.9700 ?
C10 H102 . 0.9700 ?
C11 H111 . 0.9600 ?
C11 H112 . 0.9600 ?
C11 H113 . 0.9600 ?

loop_
_geom_hbond_atom_site_label_D
_geom_hbond_atom_site_label_H
_geom_hbond_atom_site_label_A
_geom_hbond_site_symmetry_A
_geom_hbond_distance_DH
_geom_hbond_distance_HA
_geom_hbond_distance_DA
_geom_hbond_angle_DHA
N2 H2 O1 . 0.86 2.05 2.865(3) 157.6
C4 H42 O5 2 0.97 2.45 3.380(3) 160.5

loop_
_geom_torsion_atom_site_label_1
_geom_torsion_atom_site_label_2
_geom_torsion_atom_site_label_3
_geom_torsion_atom_site_label_4
_geom_torsion_site_symmetry_1
_geom_torsion_site_symmetry_2
_geom_torsion_site_symmetry_3
_geom_torsion_site_symmetry_4
_geom_torsion
_geom_torsion_publ_flag
O1 P1 O2 C4 . . . . 157.07(16) ?
O3 P1 O2 C4 . . . . 34.21(18) ?
C1 P1 O2 C4 . . . . -80.58(18) ?
O1 P1 O3 C5 . . . . -158.23(16) ?
O2 P1 O3 C5 . . . . -35.62(18) ?
C1 P1 O3 C5 . . . . 80.22(18) ?
C2 N1 N2 C9 . . . . -171.1(2) ?
O1 P1 C1 C2 . . . . 69.29(19) ?
O2 P1 C1 C2 . . . . -53.63(18) ?
O3 P1 C1 C2 . . . . -168.32(16) ?
N2 N1 C2 C3 . . . . -178.4(2) ?
N2 N1 C2 C1 . . . . 4.5(3) ?
P1 C1 C2 N1 . . . . -74.8(3) ?
P1 C1 C2 C3 . . . . 108.1(2) ?
P1 O2 C4 C6 . . . . -48.3(2) ?
P1 O3 C5 C6 . . . . 51.4(2) ?
O2 C4 C6 C5 . . . . 57.8(2) ?
O2 C4 C6 C7 . . . . -64.1(2) ?
O2 C4 C6 C8 . . . . 174.71(19) ?
O3 C5 C6 C4 . . . . -59.7(2) ?
O3 C5 C6 C7 . . . . 62.0(3) ?
O3 C5 C6 C8 . . . . -176.93(19) ?
C10 O4 C9 O5 . . . . 4.4(4) ?
C10 O4 C9 N2 . . . . -173.8(2) ?
N1 N2 C9 O5 . . . . 16.2(4) ?
N1 N2 C9 O4 . . . . -165.6(2) ?
C9 O4 C10 C11 . . . . -85.8(3) ?

loop_
_cod_related_entry_id
_cod_related_entry_database
_cod_related_entry_code
1 ChemSpider 24726670
